data_4318960
loop_
_publ_author_name
'Joshua D. Lawrence'
'Thomas B. Rauchfuss'
'Scott R. Wilson'

_publ_contact_author
; 
Scott R. Wilson 
University of Illinois 
School of Chemical Sciences, Box 59-1 
505 South Mathews Avenue 
Urbana, Illinois  61801 
USA 
;
_publ_contact_author_email srwilson@uiuc.edu
_publ_contact_author_fax '1  217 244 8068'
_publ_contact_author_phone '1  217 244 1708'
_publ_section_title
;
 New Class of Diiron Dithiolates Related to the Fe-Only Hydrogenase Active
 Site: Synthesis and Characterization of [Fe2(SR)2(CNMe)7]2+
;
_journal_name_full 'Inorganic Chemistry'
_journal_page_first 6193
_journal_page_last 6195
_journal_paper_doi 10.1021/ic025919t
_journal_volume 41
_journal_year 2002
_chemical_formula_moiety 'C17 H27 Fe2 N7 S2 2+, 2(F6 P 1-), C H2 Cl2'
_chemical_formula_sum 'C18 H29 Cl2 F12 Fe2 N7 P2 S2'
_chemical_formula_weight 880.14
_chemical_name_systematic
; 
? 
;
_space_group_IT_number 14
_symmetry_cell_setting monoclinic
_symmetry_space_group_name_Hall '-P 2yn'
_symmetry_space_group_name_H-M 'P 1 21/n 1'
_atom_sites_solution_hydrogens geom
_atom_sites_solution_primary direct
_atom_sites_solution_secondary difmap
_audit_creation_method SHELXL-97
_audit_update_record
; 
2002-04-17   text and data added, jdl 
;
_cell_angle_alpha 90.00
_cell_angle_beta 99.658(5)
_cell_angle_gamma 90.00
_cell_formula_units_Z 4
_cell_length_a 9.984(3)
_cell_length_b 15.877(4)
_cell_length_c 22.094(6)
_cell_measurement_reflns_used 889
_cell_measurement_temperature 193(2)
_cell_measurement_theta_max 23.78
_cell_measurement_theta_min 2.57
_cell_volume 3452.6(16)
_computing_cell_refinement 'SAINT V6 (Bruker, 2001)'
_computing_data_collection 'SMART V5 (Bruker, 2001)'
_computing_data_reduction 'SAINT V6 (Bruker, 2001)'
_computing_molecular_graphics 'SHELXTL V6 (Bruker, 2000)'
_computing_publication_material 'CIFTAB (Sheldrick, 2000)'
_computing_structure_refinement 'SHELXTL V6 (Bruker, 2000)'
_computing_structure_solution 'SHELXTL V6 (Bruker, 2000)'
_diffrn_ambient_temperature 193(2)
_diffrn_measured_fraction_theta_full 0.989
_diffrn_measured_fraction_theta_max 0.989
_diffrn_measurement_device 'Siemens Platform/CCD'
_diffrn_measurement_method 'profile data from \w scans'
_diffrn_radiation_monochromator graphite
_diffrn_radiation_source 'normal-focus sealed tube'
_diffrn_radiation_type MoK\a
_diffrn_radiation_wavelength 0.71073
_diffrn_radiation_wavelength_id p25rfas
_diffrn_reflns_av_R_equivalents 0.0000
_diffrn_reflns_av_sigmaI/netI 0.1753
_diffrn_reflns_limit_h_max 11
_diffrn_reflns_limit_h_min -12
_diffrn_reflns_limit_k_max 19
_diffrn_reflns_limit_k_min -19
_diffrn_reflns_limit_l_max 26
_diffrn_reflns_limit_l_min -26
_diffrn_reflns_number 24185
_diffrn_reflns_theta_full 25.36
_diffrn_reflns_theta_max 25.36
_diffrn_reflns_theta_min 1.59
_diffrn_standards_decay_% 5.4
_diffrn_standards_interval_time 402
_diffrn_standards_number 175
_exptl_absorpt_coefficient_mu 1.298
_exptl_absorpt_correction_T_max 0.95036
_exptl_absorpt_correction_T_min 0.75642
_exptl_absorpt_correction_type integration
_exptl_absorpt_process_details '(Bruker, 2000)'
_exptl_crystal_colour dark
_exptl_crystal_density_diffrn 1.693
_exptl_crystal_density_meas ?
_exptl_crystal_description platy
_exptl_crystal_F_000 1768
_exptl_crystal_id p25rfas
_exptl_crystal_preparation
; 
All crystals examined suffered from nonmerohedral twinning defined 
by a pseudo-twofold axis normal to the b,c-plane.  The primary and 
secondary oreintations were integrated separately. All reflections 
with complete or no overlap from both sets were combined and refined 
against a batch scale factor.  The data crystal was mounted using oil 
(Parantone-N, Exxon) to a thin glass fiber with the (0 0 1) 
scattering planes of the primary orientation and (0 0 -1) planes of 
the secondary orientation roughly normal to the spindle axis.  Faces 
for the primary orientation are listed herein. 
;
_exptl_crystal_size_max 0.20
_exptl_crystal_size_mid 0.15
_exptl_crystal_size_min 0.04
_refine_diff_density_max 1.303
_refine_diff_density_min -0.484
_refine_diff_density_rms 0.137
_refine_ls_extinction_method none
_refine_ls_goodness_of_fit_ref 0.912
_refine_ls_hydrogen_treatment noref
_refine_ls_matrix_type full
_refine_ls_number_parameters 407
_refine_ls_number_reflns 23773
_refine_ls_number_restraints 0
_refine_ls_restrained_S_all 0.912
_refine_ls_R_factor_all 0.1649
_refine_ls_R_factor_gt 0.0709
_refine_ls_shift/su_max 0.014
_refine_ls_shift/su_mean 0.002
_refine_ls_structure_factor_coef Fsqd
_refine_ls_weighting_details 'calc w=1/[\s^2^(Fo^2^)+(0.0755P)^2^+0.0000P] where P=(Fo^2^+2Fc^2^)/3'
_refine_ls_weighting_scheme calc
_refine_ls_wR_factor_gt 0.1557
_refine_ls_wR_factor_ref 0.1870
_reflns_number_gt 11263
_reflns_number_total 23773
_reflns_threshold_expression >2sigma(I)
_cod_data_source_file ic025919t-3_s1_2.cif
_cod_data_source_block p25rfas
_cod_depositor_comments
;
The following automatic conversions were performed:

'_symmetry_cell_setting' value 'Monoclinic' changed to 'monoclinic'
according to the built-in table from CIF Core dictionary named
'cif_core.dic' version 2.4.1 from 2010-06-29.

Automatic conversion script
Id: cif_fix_values 1646 2011-03-28 12:23:43Z adriana 

The following automatic conversions were performed:

'_exptl_crystal_density_meas' value 'not measured' was changed to '?'
- the value is perceived as not measured.

Automatic conversion script
Id: cif_fix_values 3008 2015-01-20 13:52:24Z robertas 
;
_cod_original_cell_volume 3452.7(15)
_cod_original_sg_symbol_H-M 'P 21/n'
_cod_database_code 4318960

loop_
_symmetry_equiv_pos_as_xyz
'x, y, z'
'-x+1/2, y+1/2, -z+1/2'
'-x, -y, -z'
'x-1/2, -y-1/2, z-1/2'

loop_
_atom_site_label
_atom_site_type_symbol
_atom_site_fract_x
_atom_site_fract_y
_atom_site_fract_z
_atom_site_U_iso_or_equiv
_atom_site_adp_type
_atom_site_occupancy
_atom_site_symmetry_multiplicity
_atom_site_calc_flag
_atom_site_refinement_flags
_atom_site_disorder_assembly
_atom_site_disorder_group
Fe1 Fe 0.21596(7) 0.52211(4) 0.18370(3) 0.0297(2) Uani 1 1 d . . .
Fe2 Fe 0.22925(7) 0.51512(4) 0.30369(3) 0.0283(2) Uani 1 1 d . . .
S1 S 0.05437(14) 0.46804(8) 0.23097(6) 0.0359(4) Uani 1 1 d . . .
S2 S 0.21106(13) 0.63602(7) 0.24545(6) 0.0307(3) Uani 1 1 d . . .
C1 C 0.1092(5) 0.5499(3) 0.3549(2) 0.0298(14) Uani 1 1 d . . .
N1 N 0.0378(4) 0.5702(2) 0.3881(2) 0.0307(11) Uani 1 1 d . . .
C2 C -0.0528(6) 0.5930(3) 0.4286(3) 0.0512(17) Uani 1 1 d . . .
H2A H -0.1058 0.5436 0.4368 0.061 Uiso 1 1 calc R . .
H2B H -0.1144 0.6372 0.4096 0.061 Uiso 1 1 calc R . .
H2C H -0.0007 0.6139 0.4672 0.061 Uiso 1 1 calc R . .
C3 C 0.3703(5) 0.5578(3) 0.3629(3) 0.0293(14) Uani 1 1 d . . .
N2 N 0.4556(5) 0.5811(2) 0.4006(2) 0.0351(12) Uani 1 1 d . . .
C4 C 0.5670(5) 0.6049(3) 0.4468(3) 0.0514(18) Uani 1 1 d . . .
H4A H 0.6261 0.5561 0.4578 0.062 Uiso 1 1 calc R . .
H4B H 0.5324 0.6250 0.4832 0.062 Uiso 1 1 calc R . .
H4C H 0.6188 0.6499 0.4311 0.062 Uiso 1 1 calc R . .
C5 C 0.2417(5) 0.4101(3) 0.3439(2) 0.0296(14) Uani 1 1 d . . .
N3 N 0.2493(4) 0.3470(3) 0.3691(2) 0.0368(12) Uani 1 1 d . . .
C6 C 0.2646(6) 0.2697(3) 0.4013(2) 0.065(2) Uani 1 1 d . . .
H6A H 0.3605 0.2613 0.4188 0.078 Uiso 1 1 calc R . .
H6B H 0.2336 0.2235 0.3730 0.078 Uiso 1 1 calc R . .
H6C H 0.2103 0.2708 0.4343 0.078 Uiso 1 1 calc R . .
C7 C 0.3735(5) 0.4707(3) 0.2631(2) 0.0254(13) Uani 1 1 d . . .
N4 N 0.4752(4) 0.4404(2) 0.26064(19) 0.0296(11) Uani 1 1 d . . .
C8 C 0.5965(5) 0.4066(3) 0.2447(3) 0.0499(17) Uani 1 1 d . . .
H8A H 0.6037 0.4233 0.2027 0.060 Uiso 1 1 calc R . .
H8B H 0.5945 0.3450 0.2475 0.060 Uiso 1 1 calc R . .
H8C H 0.6751 0.4283 0.2731 0.060 Uiso 1 1 calc R . .
C9 C 0.1034(6) 0.5553(3) 0.1141(3) 0.0340(15) Uani 1 1 d . . .
N5 N 0.0308(5) 0.5731(3) 0.0701(2) 0.0440(13) Uani 1 1 d . . .
C10 C -0.0696(6) 0.5969(3) 0.0183(3) 0.0608(19) Uani 1 1 d . . .
H10A H -0.1365 0.5515 0.0090 0.073 Uiso 1 1 calc R . .
H10B H -0.0253 0.6068 -0.0174 0.073 Uiso 1 1 calc R . .
H10C H -0.1155 0.6485 0.0281 0.073 Uiso 1 1 calc R . .
C11 C 0.3673(6) 0.5618(3) 0.1526(2) 0.0349(15) Uani 1 1 d . . .
N6 N 0.4587(5) 0.5831(2) 0.1305(2) 0.0309(11) Uani 1 1 d . . .
C12 C 0.5665(5) 0.6079(3) 0.0976(3) 0.0475(17) Uani 1 1 d . . .
H12A H 0.6041 0.5577 0.0808 0.057 Uiso 1 1 calc R . .
H12B H 0.6383 0.6367 0.1258 0.057 Uiso 1 1 calc R . .
H12C H 0.5299 0.6460 0.0640 0.057 Uiso 1 1 calc R . .
C13 C 0.2386(5) 0.4168(3) 0.1495(2) 0.0363(15) Uani 1 1 d . . .
N7 N 0.2577(5) 0.3524(3) 0.1283(2) 0.0463(14) Uani 1 1 d . . .
C14 C 0.2801(7) 0.2728(3) 0.1018(3) 0.085(3) Uani 1 1 d . . .
H14A H 0.3546 0.2777 0.0782 0.102 Uiso 1 1 calc R . .
H14B H 0.1972 0.2550 0.0745 0.102 Uiso 1 1 calc R . .
H14C H 0.3040 0.2310 0.1345 0.102 Uiso 1 1 calc R . .
C15 C 0.0403(5) 0.6792(3) 0.2420(2) 0.0390(15) Uani 1 1 d . . .
H15A H 0.0246 0.6879 0.2846 0.047 Uiso 1 1 calc R . .
H15B H 0.0381 0.7353 0.2223 0.047 Uiso 1 1 calc R . .
C16 C -0.0768(5) 0.6283(3) 0.2085(2) 0.0447(16) Uani 1 1 d . . .
H16A H -0.1619 0.6586 0.2119 0.054 Uiso 1 1 calc R . .
H16B H -0.0687 0.6272 0.1644 0.054 Uiso 1 1 calc R . .
C17 C -0.0911(5) 0.5397(3) 0.2290(2) 0.0466(16) Uani 1 1 d . . .
H17A H -0.1695 0.5143 0.2017 0.056 Uiso 1 1 calc R . .
H17B H -0.1145 0.5415 0.2708 0.056 Uiso 1 1 calc R . .
P1 P -0.2064(2) 0.85419(10) 0.43183(8) 0.0569(5) Uani 1 1 d . . .
F1 F -0.2720(5) 0.9253(3) 0.3911(2) 0.143(2) Uani 1 1 d . . .
F2 F -0.0635(4) 0.8954(2) 0.4352(2) 0.1023(14) Uani 1 1 d . . .
F3 F -0.1388(5) 0.7805(2) 0.4729(2) 0.135(2) Uani 1 1 d . . .
F4 F -0.2292(4) 0.9031(2) 0.49081(19) 0.1121(15) Uani 1 1 d . . .
F5 F -0.3508(5) 0.8125(3) 0.4286(2) 0.1253(17) Uani 1 1 d . . .
F6 F -0.1820(5) 0.8013(2) 0.37353(17) 0.1170(16) Uani 1 1 d . . .
P2 P 0.79562(19) 0.85416(11) 0.06930(8) 0.0569(5) Uani 1 1 d . . .
F7 F 0.9303(4) 0.9046(2) 0.0877(2) 0.1167(17) Uani 1 1 d . . .
F8 F 0.8761(5) 0.7964(2) 0.0288(2) 0.1233(17) Uani 1 1 d . . .
F9 F 0.8384(4) 0.7934(2) 0.12511(17) 0.0994(14) Uani 1 1 d . . .
F10 F 0.7548(4) 0.9157(2) 0.01360(17) 0.0920(13) Uani 1 1 d . . .
F11 F 0.6683(5) 0.8002(3) 0.0481(2) 0.182(3) Uani 1 1 d . . .
F12 F 0.7235(6) 0.9119(3) 0.1090(2) 0.169(3) Uani 1 1 d . . .
C18 C 0.5516(6) 0.7431(3) 0.2732(3) 0.0582(19) Uani 1 1 d . . .
H18A H 0.4518 0.7372 0.2693 0.070 Uiso 1 1 calc R . .
H18B H 0.5829 0.7828 0.3072 0.070 Uiso 1 1 calc R . .
Cl1 Cl 0.59139(17) 0.78363(9) 0.20488(8) 0.0645(5) Uani 1 1 d . . .
Cl2 Cl 0.62875(18) 0.64438(10) 0.29041(8) 0.0736(6) Uani 1 1 d . . .

loop_
_atom_site_aniso_label
_atom_site_aniso_U_11
_atom_site_aniso_U_22
_atom_site_aniso_U_33
_atom_site_aniso_U_23
_atom_site_aniso_U_13
_atom_site_aniso_U_12
Fe1 0.0362(5) 0.0243(4) 0.0269(5) -0.0002(4) 0.0004(4) -0.0004(4)
Fe2 0.0313(5) 0.0248(4) 0.0282(5) -0.0007(4) 0.0034(4) -0.0017(4)
S1 0.0362(9) 0.0336(8) 0.0358(9) 0.0015(7) 0.0001(7) -0.0074(7)
S2 0.0331(8) 0.0250(7) 0.0332(9) 0.0000(7) 0.0028(7) 0.0000(6)
C1 0.035(4) 0.022(3) 0.030(4) 0.007(2) -0.004(3) -0.003(2)
N1 0.030(3) 0.037(3) 0.027(3) -0.009(2) 0.009(2) -0.001(2)
C2 0.050(4) 0.057(4) 0.049(5) -0.008(3) 0.013(4) 0.000(3)
C3 0.030(4) 0.025(3) 0.033(4) 0.000(3) 0.006(3) 0.008(3)
N2 0.033(3) 0.033(3) 0.037(3) -0.004(2) -0.001(3) -0.003(2)
C4 0.046(4) 0.049(4) 0.055(5) -0.022(3) -0.004(4) -0.001(3)
C5 0.028(3) 0.032(3) 0.030(4) -0.001(3) 0.009(3) -0.008(3)
N3 0.039(3) 0.031(3) 0.036(3) 0.007(2) -0.007(2) -0.005(2)
C6 0.111(6) 0.032(3) 0.042(5) 0.019(3) -0.016(4) -0.008(4)
C7 0.036(4) 0.018(3) 0.018(3) 0.003(2) -0.007(3) -0.004(3)
N4 0.024(3) 0.030(3) 0.035(3) 0.005(2) 0.003(2) 0.003(2)
C8 0.047(4) 0.047(4) 0.060(5) -0.001(3) 0.019(4) 0.005(3)
C9 0.048(4) 0.024(3) 0.028(4) -0.008(3) -0.002(3) -0.005(3)
N5 0.054(4) 0.041(3) 0.034(3) -0.003(3) 0.001(3) 0.000(3)
C10 0.080(5) 0.060(4) 0.035(4) -0.002(3) -0.014(4) 0.024(4)
C11 0.051(4) 0.023(3) 0.030(4) -0.007(3) 0.002(3) 0.012(3)
N6 0.037(3) 0.028(3) 0.026(3) -0.001(2) 0.001(2) 0.009(2)
C12 0.043(4) 0.050(4) 0.051(5) 0.002(3) 0.012(4) -0.006(3)
C13 0.045(4) 0.033(3) 0.027(4) 0.003(3) -0.004(3) 0.005(3)
N7 0.066(4) 0.036(3) 0.031(3) -0.006(2) -0.011(3) 0.007(3)
C14 0.153(8) 0.035(4) 0.059(5) -0.011(3) -0.006(5) 0.034(4)
C15 0.038(4) 0.034(3) 0.044(4) 0.004(3) 0.004(3) 0.009(3)
C16 0.030(4) 0.064(4) 0.037(4) 0.016(3) -0.003(3) 0.018(3)
C17 0.033(4) 0.061(4) 0.043(4) 0.003(3) -0.001(3) 0.001(3)
P1 0.0896(16) 0.0415(10) 0.0365(12) 0.0048(9) 0.0015(11) -0.0131(10)
F1 0.149(5) 0.122(4) 0.132(5) 0.081(3) -0.053(3) -0.010(3)
F2 0.080(3) 0.103(3) 0.119(4) -0.017(3) 0.002(3) -0.024(2)
F3 0.228(6) 0.079(3) 0.110(4) 0.038(3) 0.059(4) 0.072(3)
F4 0.120(4) 0.126(3) 0.083(4) -0.058(3) -0.003(3) 0.030(3)
F5 0.140(4) 0.125(3) 0.125(4) -0.036(3) 0.066(3) -0.071(3)
F6 0.164(5) 0.139(4) 0.052(3) -0.042(3) 0.031(3) -0.057(3)
P2 0.0692(14) 0.0542(11) 0.0436(13) 0.0061(10) -0.0011(11) -0.0037(11)
F7 0.115(4) 0.090(3) 0.122(4) 0.010(3) -0.047(3) -0.031(3)
F8 0.202(5) 0.077(3) 0.105(4) -0.022(3) 0.066(4) 0.001(3)
F9 0.155(4) 0.072(3) 0.066(3) 0.031(2) 0.006(3) 0.027(3)
F10 0.094(3) 0.116(3) 0.058(3) 0.042(2) -0.011(2) -0.017(2)
F11 0.138(5) 0.217(5) 0.167(5) 0.112(4) -0.040(4) -0.114(4)
F12 0.266(7) 0.167(4) 0.096(4) 0.063(3) 0.094(4) 0.156(5)
C18 0.049(4) 0.059(4) 0.076(5) -0.023(3) 0.037(4) -0.002(3)
Cl1 0.0655(13) 0.0625(11) 0.0672(13) -0.0077(9) 0.0161(10) 0.0028(9)
Cl2 0.0947(15) 0.0595(11) 0.0727(14) -0.0026(9) 0.0318(11) -0.0125(10)

loop_
_atom_type_symbol
_atom_type_description
_atom_type_scat_dispersion_real
_atom_type_scat_dispersion_imag
_atom_type_scat_source
C C 0.0033 0.0016 'International Tables Vol C Tables 4.2.6.8 and 6.1.1.4'
H H 0.0000 0.0000 'International Tables Vol C Tables 4.2.6.8 and 6.1.1.4'
N N 0.0061 0.0033 'International Tables Vol C Tables 4.2.6.8 and 6.1.1.4'
F F 0.0171 0.0103 'International Tables Vol C Tables 4.2.6.8 and 6.1.1.4'
P P 0.1023 0.0942 'International Tables Vol C Tables 4.2.6.8 and 6.1.1.4'
S S 0.1246 0.1234 'International Tables Vol C Tables 4.2.6.8 and 6.1.1.4'
Cl Cl 0.1484 0.1585 'International Tables Vol C Tables 4.2.6.8 and 6.1.1.4'
Fe Fe 0.3463 0.8444 'International Tables Vol C Tables 4.2.6.8 and 6.1.1.4'

loop_
_exptl_crystal_face_index_h
_exptl_crystal_face_index_k
_exptl_crystal_face_index_l
_exptl_crystal_face_perp_dist
0.00 0.00 1.00 0.0200
0.00 0.00 -1.00 0.0200
0.00 -1.00 0.00 0.1200
-1.00 1.00 1.00 0.0800
1.00 1.00 -1.00 0.0700

loop_
_geom_angle_atom_site_label_1
_geom_angle_atom_site_label_2
_geom_angle_atom_site_label_3
_geom_angle
_geom_angle_site_symmetry_1
_geom_angle_site_symmetry_3
_geom_angle_publ_flag
C9 Fe1 C13 90.9(2) . . ?
C9 Fe1 C11 90.8(2) . . ?
C13 Fe1 C11 89.6(2) . . ?
C9 Fe1 S1 96.56(18) . . ?
C13 Fe1 S1 89.49(17) . . ?
C11 Fe1 S1 172.62(17) . . ?
C9 Fe1 S2 101.80(15) . . ?
C13 Fe1 S2 166.96(16) . . ?
C11 Fe1 S2 93.01(15) . . ?
S1 Fe1 S2 86.29(5) . . ?
C9 Fe1 C7 172.4(2) . . ?
C13 Fe1 C7 82.9(2) . . ?
C11 Fe1 C7 84.8(2) . . ?
S1 Fe1 C7 87.84(13) . . ?
S2 Fe1 C7 84.59(13) . . ?
C9 Fe1 Fe2 141.35(17) . . ?
C13 Fe1 Fe2 112.41(16) . . ?
C11 Fe1 Fe2 118.47(17) . . ?
S1 Fe1 Fe2 55.39(4) . . ?
S2 Fe1 Fe2 55.36(4) . . ?
C7 Fe1 Fe2 46.00(13) . . ?
C1 Fe2 C3 87.3(2) . . ?
C1 Fe2 C5 88.5(2) . . ?
C3 Fe2 C5 90.5(2) . . ?
C1 Fe2 C7 170.0(2) . . ?
C3 Fe2 C7 85.8(2) . . ?
C5 Fe2 C7 84.4(2) . . ?
C1 Fe2 S1 91.75(16) . . ?
C3 Fe2 S1 177.90(15) . . ?
C5 Fe2 S1 91.41(16) . . ?
C7 Fe2 S1 95.38(15) . . ?
C1 Fe2 S2 95.36(14) . . ?
C3 Fe2 S2 93.90(15) . . ?
C5 Fe2 S2 174.29(16) . . ?
C7 Fe2 S2 92.27(14) . . ?
S1 Fe2 S2 84.30(5) . . ?
C1 Fe2 Fe1 132.00(15) . . ?
C3 Fe2 Fe1 126.18(16) . . ?
C5 Fe2 Fe1 120.04(15) . . ?
C7 Fe2 Fe1 57.93(14) . . ?
S1 Fe2 Fe1 53.43(4) . . ?
S2 Fe2 Fe1 54.28(4) . . ?
C17 S1 Fe1 112.35(18) . . ?
C17 S1 Fe2 108.73(18) . . ?
Fe1 S1 Fe2 71.18(5) . . ?
C15 S2 Fe1 112.81(17) . . ?
C15 S2 Fe2 108.78(17) . . ?
Fe1 S2 Fe2 70.36(5) . . ?
N1 C1 Fe2 177.7(5) . . ?
C1 N1 C2 178.3(5) . . ?
N1 C2 H2A 109.5 . . ?
N1 C2 H2B 109.5 . . ?
H2A C2 H2B 109.5 . . ?
N1 C2 H2C 109.5 . . ?
H2A C2 H2C 109.5 . . ?
H2B C2 H2C 109.5 . . ?
N2 C3 Fe2 177.2(5) . . ?
C3 N2 C4 176.0(5) . . ?
N2 C4 H4A 109.5 . . ?
N2 C4 H4B 109.5 . . ?
H4A C4 H4B 109.5 . . ?
N2 C4 H4C 109.5 . . ?
H4A C4 H4C 109.5 . . ?
H4B C4 H4C 109.5 . . ?
N3 C5 Fe2 179.1(5) . . ?
C5 N3 C6 177.5(5) . . ?
N3 C6 H6A 109.5 . . ?
N3 C6 H6B 109.5 . . ?
H6A C6 H6B 109.5 . . ?
N3 C6 H6C 109.5 . . ?
H6A C6 H6C 109.5 . . ?
H6B C6 H6C 109.5 . . ?
N4 C7 Fe2 155.7(4) . . ?
N4 C7 Fe1 128.2(4) . . ?
Fe2 C7 Fe1 76.08(18) . . ?
C7 N4 C8 168.3(5) . . ?
N4 C8 H8A 109.5 . . ?
N4 C8 H8B 109.5 . . ?
H8A C8 H8B 109.5 . . ?
N4 C8 H8C 109.5 . . ?
H8A C8 H8C 109.5 . . ?
H8B C8 H8C 109.5 . . ?
N5 C9 Fe1 177.4(5) . . ?
C9 N5 C10 174.8(6) . . ?
N5 C10 H10A 109.5 . . ?
N5 C10 H10B 109.5 . . ?
H10A C10 H10B 109.5 . . ?
N5 C10 H10C 109.5 . . ?
H10A C10 H10C 109.5 . . ?
H10B C10 H10C 109.5 . . ?
N6 C11 Fe1 176.0(5) . . ?
C11 N6 C12 175.0(6) . . ?
N6 C12 H12A 109.5 . . ?
N6 C12 H12B 109.5 . . ?
H12A C12 H12B 109.5 . . ?
N6 C12 H12C 109.5 . . ?
H12A C12 H12C 109.5 . . ?
H12B C12 H12C 109.5 . . ?
N7 C13 Fe1 177.4(5) . . ?
C13 N7 C14 179.5(6) . . ?
N7 C14 H14A 109.5 . . ?
N7 C14 H14B 109.5 . . ?
H14A C14 H14B 109.5 . . ?
N7 C14 H14C 109.5 . . ?
H14A C14 H14C 109.5 . . ?
H14B C14 H14C 109.5 . . ?
C16 C15 S2 117.4(3) . . ?
C16 C15 H15A 107.9 . . ?
S2 C15 H15A 107.9 . . ?
C16 C15 H15B 107.9 . . ?
S2 C15 H15B 107.9 . . ?
H15A C15 H15B 107.2 . . ?
C17 C16 C15 117.5(4) . . ?
C17 C16 H16A 107.9 . . ?
C15 C16 H16A 107.9 . . ?
C17 C16 H16B 107.9 . . ?
C15 C16 H16B 107.9 . . ?
H16A C16 H16B 107.2 . . ?
C16 C17 S1 118.4(4) . . ?
C16 C17 H17A 107.7 . . ?
S1 C17 H17A 107.7 . . ?
C16 C17 H17B 107.7 . . ?
S1 C17 H17B 107.7 . . ?
H17A C17 H17B 107.1 . . ?
F1 P1 F2 90.9(2) . . ?
F1 P1 F3 179.3(3) . . ?
F2 P1 F3 89.1(3) . . ?
F1 P1 F4 90.9(3) . . ?
F2 P1 F4 90.7(2) . . ?
F3 P1 F4 89.8(2) . . ?
F1 P1 F5 89.2(3) . . ?
F2 P1 F5 179.9(3) . . ?
F3 P1 F5 90.8(3) . . ?
F4 P1 F5 89.2(2) . . ?
F1 P1 F6 91.3(3) . . ?
F2 P1 F6 89.8(2) . . ?
F3 P1 F6 88.0(2) . . ?
F4 P1 F6 177.8(3) . . ?
F5 P1 F6 90.3(2) . . ?
F12 P2 F11 93.7(4) . . ?
F12 P2 F7 90.6(3) . . ?
F11 P2 F7 175.7(3) . . ?
F12 P2 F10 89.5(2) . . ?
F11 P2 F10 90.9(2) . . ?
F7 P2 F10 89.0(2) . . ?
F12 P2 F9 90.6(2) . . ?
F11 P2 F9 89.9(2) . . ?
F7 P2 F9 90.1(2) . . ?
F10 P2 F9 179.2(3) . . ?
F12 P2 F8 177.6(3) . . ?
F11 P2 F8 88.7(3) . . ?
F7 P2 F8 87.0(3) . . ?
F10 P2 F8 90.4(2) . . ?
F9 P2 F8 89.5(2) . . ?
Cl1 C18 Cl2 111.2(3) . . ?
Cl1 C18 H18A 109.4 . . ?
Cl2 C18 H18A 109.4 . . ?
Cl1 C18 H18B 109.4 . . ?
Cl2 C18 H18B 109.4 . . ?
H18A C18 H18B 108.0 . . ?

loop_
_geom_bond_atom_site_label_1
_geom_bond_atom_site_label_2
_geom_bond_distance
_geom_bond_site_symmetry_2
_geom_bond_publ_flag
Fe1 C9 1.824(6) . ?
Fe1 C13 1.864(5) . ?
Fe1 C11 1.872(6) . ?
Fe1 S1 2.2350(15) . ?
Fe1 S2 2.2709(15) . ?
Fe1 C7 2.300(5) . ?
Fe1 Fe2 2.6342(12) . ?
Fe2 C1 1.864(6) . ?
Fe2 C3 1.880(6) . ?
Fe2 C5 1.884(5) . ?
Fe2 C7 1.952(5) . ?
Fe2 S1 2.2906(16) . ?
Fe2 S2 2.3011(15) . ?
S1 C17 1.839(5) . ?
S2 C15 1.827(5) . ?
C1 N1 1.152(5) . ?
N1 C2 1.422(6) . ?
C2 H2A 0.9800 . ?
C2 H2B 0.9800 . ?
C2 H2C 0.9800 . ?
C3 N2 1.148(6) . ?
N2 C4 1.428(6) . ?
C4 H4A 0.9800 . ?
C4 H4B 0.9800 . ?
C4 H4C 0.9800 . ?
C5 N3 1.143(5) . ?
N3 C6 1.413(5) . ?
C6 H6A 0.9800 . ?
C6 H6B 0.9800 . ?
C6 H6C 0.9800 . ?
C7 N4 1.133(5) . ?
N4 C8 1.422(6) . ?
C8 H8A 0.9800 . ?
C8 H8B 0.9800 . ?
C8 H8C 0.9800 . ?
C9 N5 1.145(6) . ?
N5 C10 1.440(6) . ?
C10 H10A 0.9800 . ?
C10 H10B 0.9800 . ?
C10 H10C 0.9800 . ?
C11 N6 1.154(6) . ?
N6 C12 1.450(6) . ?
C12 H12A 0.9800 . ?
C12 H12B 0.9800 . ?
C12 H12C 0.9800 . ?
C13 N7 1.155(5) . ?
N7 C14 1.426(6) . ?
C14 H14A 0.9800 . ?
C14 H14B 0.9800 . ?
C14 H14C 0.9800 . ?
C15 C16 1.509(6) . ?
C15 H15A 0.9900 . ?
C15 H15B 0.9900 . ?
C16 C17 1.493(6) . ?
C16 H16A 0.9900 . ?
C16 H16B 0.9900 . ?
C17 H17A 0.9900 . ?
C17 H17B 0.9900 . ?
P1 F1 1.522(4) . ?
P1 F2 1.561(4) . ?
P1 F3 1.563(4) . ?
P1 F4 1.566(4) . ?
P1 F5 1.577(4) . ?
P1 F6 1.590(4) . ?
P2 F12 1.531(4) . ?
P2 F11 1.539(4) . ?
P2 F7 1.560(4) . ?
P2 F10 1.571(4) . ?
P2 F9 1.567(3) . ?
P2 F8 1.591(4) . ?
C18 Cl1 1.746(5) . ?
C18 Cl2 1.759(5) . ?
C18 H18A 0.9900 . ?
C18 H18B 0.9900 . ?
